data_7229386
loop_
_publ_author_name
'Chen, Jing-Min'
'Zhou, Qian-Kun'
'Hou, Yi-Xuan'
'Liu, Dong'

_publ_section_title
;
 Single-crystal-to-single-crystal conversions of two metal-mediated
 photoreactive coordination polymers based on stereoselective [2+2]
 photocycloaddition reactions
;
_journal_name_full CrystEngComm
_journal_paper_doi 10.1039/C7CE01402C
_journal_year 2017
_chemical_formula_moiety 'C21 H18 N2 O5 Zn, H2 O'
_chemical_formula_sum 'C21 H20 N2 O6 Zn'
_chemical_formula_weight 461.78
_space_group_crystal_system triclinic
_space_group_IT_number 2
_space_group_name_Hall '-P 1'
_space_group_name_H-M_alt 'P -1'
_symmetry_space_group_name_Hall '-P 1'
_symmetry_space_group_name_H-M 'P -1'
_atom_sites_solution_hydrogens mixed
_audit_creation_method SHELXL-2014/7
_audit_update_record
;
2017-10-12 deposited with the CCDC.
2017-10-24 downloaded from the CCDC.
;
_cell_angle_alpha 83.01(3)
_cell_angle_beta 80.83(3)
_cell_angle_gamma 81.89(3)
_cell_formula_units_Z 2
_cell_length_a 9.1940(18)
_cell_length_b 10.227(2)
_cell_length_c 10.861(2)
_cell_measurement_reflns_used 18481
_cell_measurement_temperature 223(2)
_cell_measurement_theta_max 27.53
_cell_measurement_theta_min 3.052
_cell_volume 992.9(3)
_computing_cell_refinement 'SMART (Bruker, 2001)'
_computing_data_collection 'SMART (Bruker, 2001)'
_computing_data_reduction 'SAINT-Plus (Bruker, 2009)'
_computing_molecular_graphics 'DIAMOND (Brandenburg, 2010)'
_computing_structure_refinement 'SHELXL2014 (Sheldrick, 2015)'
_computing_structure_solution 'SHELXL-2014/7 (Sheldrick, 2015)'
_diffrn_ambient_temperature 223(2)
_diffrn_measured_fraction_theta_full 0.996
_diffrn_measured_fraction_theta_max 0.993
_diffrn_measurement_device_type 'CCD area detector'
_diffrn_measurement_method 'phi and omega scans'
_diffrn_radiation_type MoK\a
_diffrn_radiation_wavelength 0.71073
_diffrn_reflns_av_R_equivalents 0.0205
_diffrn_reflns_av_unetI/netI 0.0182
_diffrn_reflns_Laue_measured_fraction_full 0.996
_diffrn_reflns_Laue_measured_fraction_max 0.993
_diffrn_reflns_limit_h_max 11
_diffrn_reflns_limit_h_min -11
_diffrn_reflns_limit_k_max 13
_diffrn_reflns_limit_k_min -13
_diffrn_reflns_limit_l_max 14
_diffrn_reflns_limit_l_min -14
_diffrn_reflns_number 18481
_diffrn_reflns_point_group_measured_fraction_full 0.996
_diffrn_reflns_point_group_measured_fraction_max 0.993
_diffrn_reflns_theta_full 25.242
_diffrn_reflns_theta_max 27.523
_diffrn_reflns_theta_min 2.841
_diffrn_source 'fine-focus sealed tube'
_exptl_absorpt_coefficient_mu 1.279
_exptl_absorpt_correction_T_max 0.889
_exptl_absorpt_correction_T_min 0.835
_exptl_absorpt_correction_type multi-scan
_exptl_absorpt_process_details 'SADABS; Bruker, 2008'
_exptl_crystal_colour colorless
_exptl_crystal_density_diffrn 1.545
_exptl_crystal_description block
_exptl_crystal_F_000 476
_exptl_crystal_size_max 0.150
_exptl_crystal_size_mid 0.110
_exptl_crystal_size_min 0.080
_refine_diff_density_max 0.301
_refine_diff_density_min -0.401
_refine_diff_density_rms 0.049
_refine_ls_extinction_method none
_refine_ls_goodness_of_fit_ref 1.041
_refine_ls_hydrogen_treatment constr
_refine_ls_matrix_type full
_refine_ls_number_parameters 292
_refine_ls_number_reflns 4535
_refine_ls_number_restraints 0
_refine_ls_restrained_S_all 1.041
_refine_ls_R_factor_all 0.0314
_refine_ls_R_factor_gt 0.0263
_refine_ls_shift/su_max 0.000
_refine_ls_shift/su_mean 0.000
_refine_ls_structure_factor_coef Fsqd
_refine_ls_weighting_details 'w=1/[\s^2^(Fo^2^)+(0.0351P)^2^+0.4233P] where P=(Fo^2^+2Fc^2^)/3'
_refine_ls_weighting_scheme calc
_refine_ls_wR_factor_gt 0.0679
_refine_ls_wR_factor_ref 0.0706
_reflns_Friedel_coverage 0.000
_reflns_number_gt 4074
_reflns_number_total 4535
_reflns_threshold_expression 'I > 2\s(I)'
_cod_data_source_file c7ce01402c2.cif
_cod_data_source_block 1554530
_cod_database_code 7229386
_shelx_shelxl_version_number 2014/7
_shelx_space_group_comment
;
The symmetry employed for this shelxl refinement is uniquely defined
by the following loop, which should always be used as a source of
symmetry information in preference to the above space-group names.
They are only intended as comments.
;
_shelx_estimated_absorpt_t_min 0.831
_shelx_estimated_absorpt_t_max 0.905

loop_
_space_group_symop_operation_xyz
'x, y, z'
'-x, -y, -z'

loop_
_atom_site_label
_atom_site_type_symbol
_atom_site_fract_x
_atom_site_fract_y
_atom_site_fract_z
_atom_site_U_iso_or_equiv
_atom_site_adp_type
_atom_site_occupancy
_atom_site_site_symmetry_order
_atom_site_calc_flag
_atom_site_refinement_flags_posn
_atom_site_refinement_flags_adp
_atom_site_refinement_flags_occupancy
_atom_site_disorder_assembly
_atom_site_disorder_group
Zn1 Zn 0.45529(2) 0.02364(2) 0.21053(2) 0.03043(7) Uani 1 1 d . . . . .
N1 N 0.68008(15) -0.00759(12) 0.18650(12) 0.0280(3) Uani 1 1 d . . . . .
N2 N 1.16878(16) 0.18491(15) 0.48695(14) 0.0366(3) Uani 1 1 d . . . . .
O1 O 0.35998(14) 0.19270(10) 0.14007(12) 0.0369(3) Uani 1 1 d . . . . .
O2 O 0.47992(15) 0.26507(11) 0.27357(12) 0.0415(3) Uani 1 1 d . . . . .
O3 O 0.4981(9) 0.7493(3) 0.2574(10) 0.0487(18) Uani 0.70(3) 1 d . . P A 1
O3' O 0.430(3) 0.7513(6) 0.3141(19) 0.052(5) Uani 0.30(3) 1 d . . P A 2
O4 O 0.37842(14) 0.88946(11) 0.13183(13) 0.0416(3) Uani 1 1 d . . . . .
O5 O 0.37760(16) -0.00485(13) 0.39320(13) 0.0486(3) Uani 1 1 d . . . . .
H1W H 0.3049 0.0490 0.4225 0.073 Uiso 1 1 d R U . . .
H2W H 0.3709 -0.0858 0.4195 0.073 Uiso 1 1 d R U . . .
O6 O 0.3981(3) 0.7215(3) 0.5130(3) 0.0608(11) Uani 0.605(5) 1 d . . P B 1
H3W H 0.4433 0.6630 0.4665 0.091 Uiso 0.605(5) 1 d R U P B 1
H4W H 0.4536 0.6966 0.5871 0.091 Uiso 0.605(5) 1 d R U P B 1
O6' O 0.4173(7) 0.5949(8) 0.5482(5) 0.097(2) Uani 0.395(5) 1 d . . P B 2
H3W' H 0.4983 0.5434 0.5375 0.146 Uiso 0.395(5) 1 d R U P B 2
H4W' H 0.3765 0.6692 0.5720 0.146 Uiso 0.395(5) 1 d R U P B 2
C1 C 0.7523(2) -0.09293(17) 0.10611(16) 0.0368(4) Uani 1 1 d . . . . .
H1 H 0.6980 -0.1312 0.0566 0.044 Uiso 1 1 calc R U . . .
C2 C 0.9035(2) -0.1257(2) 0.0944(2) 0.0475(5) Uani 1 1 d . . . . .
H2 H 0.9517 -0.1860 0.0378 0.057 Uiso 1 1 calc R U . . .
C3 C 0.9844(2) -0.0696(2) 0.16647(19) 0.0435(4) Uani 1 1 d . . . . .
H3 H 1.0879 -0.0919 0.1594 0.052 Uiso 1 1 calc R U . . .
C4 C 0.91206(18) 0.01967(16) 0.24922(16) 0.0315(3) Uani 1 1 d . . . . .
C5 C 0.75874(17) 0.04692(15) 0.25596(15) 0.0287(3) Uani 1 1 d . . . . .
H5 H 0.7077 0.1066 0.3121 0.034 Uiso 1 1 calc R U . . .
C6 C 0.99659(19) 0.07973(18) 0.32663(17) 0.0367(4) Uani 1 1 d . . . . .
H6 H 1.0996 0.0538 0.3179 0.044 Uiso 1 1 calc R U . . .
C7 C 0.94113(19) 0.16658(18) 0.40721(16) 0.0372(4) Uani 1 1 d . . . . .
H7 H 0.8383 0.1934 0.4143 0.045 Uiso 1 1 calc R U . . .
C8 C 1.02289(19) 0.22583(17) 0.48706(16) 0.0352(4) Uani 1 1 d . . . . .
C9 C 0.9481(2) 0.3221(2) 0.5613(2) 0.0510(5) Uani 1 1 d . . . . .
H9 H 0.8458 0.3475 0.5616 0.061 Uiso 1 1 calc R U . . .
C10 C 1.0249(3) 0.3807(2) 0.6352(2) 0.0619(6) Uani 1 1 d . . . . .
H10 H 0.9759 0.4466 0.6856 0.074 Uiso 1 1 calc R U . . .
C11 C 1.1746(3) 0.3402(2) 0.6331(2) 0.0571(6) Uani 1 1 d . . . . .
H11 H 1.2303 0.3787 0.6812 0.069 Uiso 1 1 calc R U . . .
C12 C 1.2403(2) 0.2424(2) 0.55931(19) 0.0470(5) Uani 1 1 d . . . . .
H12 H 1.3421 0.2140 0.5597 0.056 Uiso 1 1 calc R U . . .
C13 C 0.35244(17) 0.42583(14) 0.13782(14) 0.0261(3) Uani 1 1 d . . . . .
C14 C 0.27188(18) 0.45012(14) 0.03746(15) 0.0301(3) Uani 1 1 d . . . . .
H14 H 0.2418 0.3783 0.0058 0.036 Uiso 1 1 calc R U . . .
C15 C 0.23488(18) 0.57830(15) -0.01695(15) 0.0310(3) Uani 1 1 d . . . . .
C16 C 0.27984(17) 0.68299(14) 0.03194(16) 0.0299(3) Uani 1 1 d . . . . .
H16 H 0.2566 0.7703 -0.0040 0.036 Uiso 1 1 calc R U . . .
C17 C 0.35870(17) 0.66036(14) 0.13318(16) 0.0302(3) Uani 1 1 d . . . . .
C18 C 0.39481(17) 0.53176(14) 0.18565(16) 0.0298(3) Uani 1 1 d . . . . .
H18 H 0.4483 0.5164 0.2540 0.036 Uiso 1 1 calc R U . . .
C19 C 0.40085(18) 0.28636(14) 0.18952(15) 0.0285(3) Uani 1 1 d . . . . .
C20 C 0.4105(2) 0.77271(16) 0.1838(2) 0.0448(5) Uani 1 1 d . . . . .
C21 C 0.1535(3) 0.60225(19) -0.12916(19) 0.0505(5) Uani 1 1 d . . . . .
H21A H 0.2248 0.6028 -0.2053 0.076 Uiso 1 1 calc R U . . .
H21B H 0.0915 0.6872 -0.1276 0.076 Uiso 1 1 calc R U . . .
H21C H 0.0919 0.5322 -0.1268 0.076 Uiso 1 1 calc R U . . .

loop_
_atom_site_aniso_label
_atom_site_aniso_U_11
_atom_site_aniso_U_22
_atom_site_aniso_U_33
_atom_site_aniso_U_23
_atom_site_aniso_U_13
_atom_site_aniso_U_12
Zn1 0.03123(11) 0.02080(10) 0.04382(12) -0.00238(7) -0.01853(8) -0.00472(7)
N1 0.0316(7) 0.0228(6) 0.0332(7) -0.0028(5) -0.0150(5) -0.0041(5)
N2 0.0362(7) 0.0410(8) 0.0371(8) -0.0043(6) -0.0134(6) -0.0112(6)
O1 0.0507(7) 0.0151(5) 0.0489(7) -0.0065(5) -0.0190(6) -0.0019(5)
O2 0.0536(8) 0.0255(6) 0.0493(7) -0.0024(5) -0.0238(6) -0.0004(5)
O3 0.055(3) 0.0282(10) 0.074(4) -0.0091(13) -0.040(3) -0.0063(11)
O3' 0.084(10) 0.025(2) 0.057(7) -0.002(3) -0.042(8) -0.010(3)
O4 0.0430(7) 0.0158(5) 0.0723(9) -0.0081(5) -0.0240(6) -0.0048(5)
O5 0.0564(8) 0.0363(7) 0.0498(8) 0.0024(6) -0.0053(6) -0.0034(6)
O6 0.0428(14) 0.089(3) 0.0522(16) -0.0159(15) -0.0108(11) -0.0003(13)
O6' 0.111(4) 0.126(6) 0.074(3) 0.006(3) -0.037(3) -0.069(4)
C1 0.0419(9) 0.0347(8) 0.0390(9) -0.0118(7) -0.0147(7) -0.0049(7)
C2 0.0429(10) 0.0507(11) 0.0524(11) -0.0253(9) -0.0067(8) -0.0005(9)
C3 0.0309(9) 0.0491(11) 0.0526(11) -0.0150(9) -0.0091(8) -0.0006(8)
C4 0.0315(8) 0.0317(8) 0.0344(8) -0.0021(6) -0.0129(6) -0.0068(6)
C5 0.0317(8) 0.0264(7) 0.0313(8) -0.0049(6) -0.0118(6) -0.0044(6)
C6 0.0310(8) 0.0412(9) 0.0429(9) -0.0045(7) -0.0173(7) -0.0076(7)
C7 0.0332(8) 0.0447(10) 0.0384(9) -0.0035(7) -0.0153(7) -0.0101(7)
C8 0.0379(9) 0.0381(9) 0.0338(8) -0.0014(7) -0.0139(7) -0.0111(7)
C9 0.0437(11) 0.0579(12) 0.0564(12) -0.0187(10) -0.0188(9) 0.0005(9)
C10 0.0675(15) 0.0632(14) 0.0638(14) -0.0313(12) -0.0236(12) -0.0005(12)
C11 0.0614(13) 0.0616(13) 0.0605(13) -0.0218(11) -0.0276(11) -0.0147(11)
C12 0.0419(10) 0.0573(12) 0.0493(11) -0.0082(9) -0.0200(8) -0.0145(9)
C13 0.0288(7) 0.0158(6) 0.0342(8) -0.0053(6) -0.0047(6) -0.0026(5)
C14 0.0383(8) 0.0188(7) 0.0365(8) -0.0088(6) -0.0098(7) -0.0045(6)
C15 0.0369(8) 0.0237(7) 0.0336(8) -0.0062(6) -0.0088(7) -0.0011(6)
C16 0.0315(8) 0.0169(6) 0.0409(9) -0.0024(6) -0.0062(6) -0.0015(6)
C17 0.0267(7) 0.0166(6) 0.0503(9) -0.0081(6) -0.0113(7) -0.0028(6)
C18 0.0294(8) 0.0198(7) 0.0437(9) -0.0075(6) -0.0137(7) -0.0015(6)
C19 0.0330(8) 0.0174(6) 0.0355(8) -0.0049(6) -0.0053(6) -0.0023(6)
C20 0.0428(10) 0.0182(7) 0.0827(14) -0.0103(8) -0.0340(10) -0.0029(7)
C21 0.0748(14) 0.0362(9) 0.0457(11) -0.0062(8) -0.0295(10) 0.0005(9)

loop_
_atom_type_symbol
_atom_type_description
_atom_type_scat_dispersion_real
_atom_type_scat_dispersion_imag
_atom_type_scat_source
C C 0.0033 0.0016 'International Tables Vol C Tables 4.2.6.8 and 6.1.1.4'
H H 0.0000 0.0000 'International Tables Vol C Tables 4.2.6.8 and 6.1.1.4'
N N 0.0061 0.0033 'International Tables Vol C Tables 4.2.6.8 and 6.1.1.4'
O O 0.0106 0.0060 'International Tables Vol C Tables 4.2.6.8 and 6.1.1.4'
Zn Zn 0.2839 1.4301 'International Tables Vol C Tables 4.2.6.8 and 6.1.1.4'

loop_
_geom_angle_atom_site_label_1
_geom_angle_atom_site_label_2
_geom_angle_atom_site_label_3
_geom_angle
_geom_angle_site_symmetry_1
_geom_angle_site_symmetry_3
O1 Zn1 O4 104.31(5) . 1_545
O1 Zn1 O5 109.15(6) . .
O4 Zn1 O5 105.51(6) 1_545 .
O1 Zn1 N1 118.09(6) . .
O4 Zn1 N1 109.71(6) 1_545 .
O5 Zn1 N1 109.30(6) . .
C5 N1 C1 118.65(14) . .
C5 N1 Zn1 121.59(11) . .
C1 N1 Zn1 119.56(11) . .
C12 N2 C8 117.67(17) . .
C19 O1 Zn1 108.49(10) . .
C20 O4 Zn1 111.96(11) . 1_565
Zn1 O5 H1W 117.9 . .
Zn1 O5 H2W 113.5 . .
H1W O5 H2W 114.2 . .
H3W O6 H4W 98.8 . .
H3W' O6' H4W' 145.1 . .
N1 C1 C2 121.63(16) . .
N1 C1 H1 119.2 . .
C2 C1 H1 119.2 . .
C1 C2 C3 119.62(17) . .
C1 C2 H2 120.2 . .
C3 C2 H2 120.2 . .
C2 C3 C4 119.66(17) . .
C2 C3 H3 120.2 . .
C4 C3 H3 120.2 . .
C3 C4 C5 117.13(15) . .
C3 C4 C6 120.25(16) . .
C5 C4 C6 122.62(15) . .
N1 C5 C4 123.30(15) . .
N1 C5 H5 118.3 . .
C4 C5 H5 118.3 . .
C7 C6 C4 125.93(16) . .
C7 C6 H6 117.0 . .
C4 C6 H6 117.0 . .
C6 C7 C8 126.83(16) . .
C6 C7 H7 116.6 . .
C8 C7 H7 116.6 . .
N2 C8 C9 121.57(16) . .
N2 C8 C7 119.24(16) . .
C9 C8 C7 119.19(16) . .
C10 C9 C8 119.66(19) . .
C10 C9 H9 120.2 . .
C8 C9 H9 120.2 . .
C11 C10 C9 118.6(2) . .
C11 C10 H10 120.7 . .
C9 C10 H10 120.7 . .
C12 C11 C10 118.45(18) . .
C12 C11 H11 120.8 . .
C10 C11 H11 120.8 . .
N2 C12 C11 124.05(19) . .
N2 C12 H12 118.0 . .
C11 C12 H12 118.0 . .
C18 C13 C14 119.27(14) . .
C18 C13 C19 119.87(14) . .
C14 C13 C19 120.76(13) . .
C15 C14 C13 121.45(14) . .
C15 C14 H14 119.3 . .
C13 C14 H14 119.3 . .
C16 C15 C14 118.23(14) . .
C16 C15 C21 121.01(15) . .
C14 C15 C21 120.71(15) . .
C15 C16 C17 120.95(14) . .
C15 C16 H16 119.5 . .
C17 C16 H16 119.5 . .
C18 C17 C16 119.83(14) . .
C18 C17 C20 119.16(14) . .
C16 C17 C20 120.97(14) . .
C13 C18 C17 120.25(14) . .
C13 C18 H18 119.9 . .
C17 C18 H18 119.9 . .
O2 C19 O1 122.53(14) . .
O2 C19 C13 120.56(14) . .
O1 C19 C13 116.88(14) . .
O3 C20 O4 121.7(2) . .
O4 C20 O3' 120.7(4) . .
O3 C20 C17 119.59(18) . .
O4 C20 C17 117.71(15) . .
O3' C20 C17 115.6(4) . .
C15 C21 H21A 109.5 . .
C15 C21 H21B 109.5 . .
H21A C21 H21B 109.5 . .
C15 C21 H21C 109.5 . .
H21A C21 H21C 109.5 . .
H21B C21 H21C 109.5 . .

loop_
_geom_bond_atom_site_label_1
_geom_bond_atom_site_label_2
_geom_bond_distance
_geom_bond_site_symmetry_2
Zn1 O1 1.9512(13) .
Zn1 O4 1.9660(12) 1_545
Zn1 O5 1.9994(15) .
Zn1 N1 2.0257(14) .
N1 C5 1.3390(19) .
N1 C1 1.343(2) .
N2 C12 1.335(2) .
N2 C8 1.347(2) .
O1 C19 1.2800(19) .
O2 C19 1.236(2) .
O3 C20 1.204(4) .
O3' C20 1.442(14) .
O4 C20 1.273(2) .
O4 Zn1 1.9659(12) 1_565
O5 H1W 0.8499 .
O5 H2W 0.8500 .
O6 H3W 0.8500 .
O6 H4W 1.0097 .
O6' H3W' 0.8500 .
O6' H4W' 0.8500 .
C1 C2 1.372(3) .
C1 H1 0.9400 .
C2 C3 1.382(3) .
C2 H2 0.9400 .
C3 C4 1.386(3) .
C3 H3 0.9400 .
C4 C5 1.390(2) .
C4 C6 1.469(2) .
C5 H5 0.9400 .
C6 C7 1.317(3) .
C6 H6 0.9400 .
C7 C8 1.466(2) .
C7 H7 0.9400 .
C8 C9 1.385(3) .
C9 C10 1.385(3) .
C9 H9 0.9400 .
C10 C11 1.377(3) .
C10 H10 0.9400 .
C11 C12 1.371(3) .
C11 H11 0.9400 .
C12 H12 0.9400 .
C13 C18 1.384(2) .
C13 C14 1.392(2) .
C13 C19 1.501(2) .
C14 C15 1.390(2) .
C14 H14 0.9400 .
C15 C16 1.390(2) .
C15 C21 1.507(2) .
C16 C17 1.390(2) .
C16 H16 0.9400 .
C17 C18 1.385(2) .
C17 C20 1.497(2) .
C18 H18 0.9400 .
C21 H21A 0.9700 .
C21 H21B 0.9700 .
C21 H21C 0.9700 .

loop_
_geom_hbond_atom_site_label_D
_geom_hbond_atom_site_label_H
_geom_hbond_atom_site_label_A
_geom_hbond_distance_DH
_geom_hbond_distance_HA
_geom_hbond_distance_DA
_geom_hbond_angle_DHA
_geom_hbond_site_symmetry_A
O5 H1W N2 0.85 1.86 2.701(2) 170.7 1_455
